data_7064212
loop_
_publ_author_name
'MacDougall, Phillip'
'Zeng, Mich Wenshi'
'Wang, Jin'
'Ho, Peter Cheng-Wei'
'Vargas-Baca, Ignacio'

_publ_section_title
;
 From Fluorine Chemistry to Noncovalent Interactions: Celebrating Prof.
 Giuseppe Resnati
;
_journal_name_full 'New Journal of Chemistry'
_journal_paper_doi 10.1039/D5NJ03688G
_journal_year 2026
_chemical_formula_moiety 'C10 H10 Br3 N O Te, Br, C4 H12 N'
_chemical_formula_sum 'C14 H22 Br4 N2 O Te'
_chemical_formula_weight 681.57
_chemical_name_systematic 1,1,1-tri-bromo-3-methyl-5-phenyl-1,2-tellurazole-2-anol
_space_group_crystal_system orthorhombic
_space_group_IT_number 62
_space_group_name_Hall '-P 2ac 2n'
_space_group_name_H-M_alt 'P n m a'
_atom_sites_solution_hydrogens geom
_atom_sites_solution_primary iterative
_audit_creation_date 2025-09-10
_audit_creation_method
;
Olex2 1.5
(compiled 2025.07.13 svn.rb7424aed for OlexSys, GUI svn.r7314)
;
_audit_update_record
;
2025-09-15 deposited with the CCDC.	2025-12-08 downloaded from the CCDC.
;
_cell_angle_alpha 90
_cell_angle_beta 90
_cell_angle_gamma 90
_cell_formula_units_Z 12
_cell_length_a 14.9143(6)
_cell_length_b 26.7884(10)
_cell_length_c 16.1500(5)
_cell_measurement_reflns_used 9873
_cell_measurement_temperature 100.00
_cell_measurement_theta_max 35.14
_cell_measurement_theta_min 2.40
_cell_volume 6452.4(4)
_computing_cell_refinement 'SAINT V8.40B (Bruker, 2016)'
_computing_data_reduction 'SAINT V8.40B (Bruker, 2016)'
_computing_molecular_graphics 'Olex2 1.5 (Dolomanov et al., 2009)'
_computing_publication_material 'Olex2 1.5 (Dolomanov et al., 2009)'
_computing_structure_refinement 'SHELXL 2019/3 (Sheldrick, 2015)'
_computing_structure_solution 'olex2.solve 1.5 (Bourhis et al., 2015)'
_diffrn_ambient_temperature 100.00
_diffrn_measured_fraction_theta_full 0.999
_diffrn_measured_fraction_theta_max 0.966
_diffrn_measurement_device_type 'Bruker APEX-II CCD'
_diffrn_measurement_method '\f and \w scans'
_diffrn_radiation_type MoK\a
_diffrn_radiation_wavelength 0.71073
_diffrn_reflns_av_R_equivalents 0.0687
_diffrn_reflns_av_unetI/netI 0.0541
_diffrn_reflns_Laue_measured_fraction_full 0.999
_diffrn_reflns_Laue_measured_fraction_max 0.966
_diffrn_reflns_limit_h_max 25
_diffrn_reflns_limit_h_min -25
_diffrn_reflns_limit_k_max 48
_diffrn_reflns_limit_k_min -42
_diffrn_reflns_limit_l_max 29
_diffrn_reflns_limit_l_min -27
_diffrn_reflns_number 213323
_diffrn_reflns_point_group_measured_fraction_full 0.999
_diffrn_reflns_point_group_measured_fraction_max 0.966
_diffrn_reflns_theta_full 25.242
_diffrn_reflns_theta_max 39.948
_diffrn_reflns_theta_min 1.520
_diffrn_source_current 1.4
_diffrn_source_power 0.07
_diffrn_source_voltage 50.0
_diffrn_standards_number 0
_exptl_absorpt_coefficient_mu 8.817
_exptl_absorpt_correction_T_max 0.7478
_exptl_absorpt_correction_T_min 0.4784
_exptl_absorpt_correction_type multi-scan
_exptl_absorpt_process_details
;
SADABS-2016/2 (Bruker,2016/2) was used for absorption correction.
wR2(int) was 0.1186 before and 0.0619 after correction.
The Ratio of minimum to maximum transmission is 0.6397.
The \l/2 correction factor is Not present.
;
_exptl_crystal_colour 'dull yellow'
_exptl_crystal_colour_lustre dull
_exptl_crystal_colour_primary yellow
_exptl_crystal_density_diffrn 2.105
_exptl_crystal_description prism
_exptl_crystal_F_000 3840
_exptl_crystal_preparation
'1,1,1-tri-bromo-3-methyl-5-phenyl-1,2-tellurazole-2-anol was synthesized, dissolved in THF and passed through a plug of activated silica'
_exptl_crystal_recrystallization_method
'The sample was redissolved in DCM and allowed to slowly evaporate yielding small yellow crystals'
_exptl_crystal_size_max 0.25
_exptl_crystal_size_mid 0.15
_exptl_crystal_size_min 0.1
_refine_diff_density_max 1.957
_refine_diff_density_min -1.121
_refine_diff_density_rms 0.172
_refine_ls_extinction_method none
_refine_ls_goodness_of_fit_ref 1.064
_refine_ls_hydrogen_treatment constr
_refine_ls_matrix_type full
_refine_ls_number_parameters 340
_refine_ls_number_reflns 19557
_refine_ls_number_restraints 265
_refine_ls_restrained_S_all 1.058
_refine_ls_R_factor_all 0.0846
_refine_ls_R_factor_gt 0.0480
_refine_ls_shift/su_max 0.003
_refine_ls_shift/su_mean 0.000
_refine_ls_structure_factor_coef Fsqd
_refine_ls_weighting_details 'w=1/[\s^2^(Fo^2^)+(0.0231P)^2^+9.5919P] where P=(Fo^2^+2Fc^2^)/3'
_refine_ls_weighting_scheme calc
_refine_ls_wR_factor_gt 0.0732
_refine_ls_wR_factor_ref 0.0801
_reflns_Friedel_coverage 0.000
_reflns_number_gt 14062
_reflns_number_total 19557
_reflns_threshold_expression 'I > 2\s(I)'
_cod_data_source_file d5nj03688g2.cif
_cod_data_source_block 2iteohbr32tmab_
_cod_original_sg_symbol_H-M Pnma
_cod_database_code 7064212
_shelx_shelxl_version_number 2019/3
_shelx_space_group_comment
;
The symmetry employed for this shelxl refinement is uniquely defined
by the following loop, which should always be used as a source of
symmetry information in preference to the above space-group names.
They are only intended as comments.
;
_olex2_refinement_description
;
1. Fixed Uiso
 At 1.2 times of:
  All C(H) groups
 At 1.5 times of:
  All C(H,H,H) groups, All O(H) groups
2. Restrained distances
 N4-C25 \\sim N4-C26
 with sigma of 0.02
 N4-C26 \\sim N4-C23 \\sim N4-C24 \\sim N4-C25
 with sigma of 0.002
3. Uiso/Uaniso restraints and constraints
Uanis(C26) = Uanis(C25)
4. Rigid body (RIGU) restrains
 All non-hydrogen atoms
 with sigma for 1-2 distances of 0.004 and sigma for 1-3 distances of 0.004
5. Others
 Fixed Sof: H2(0.5) H14A(0.5) H14B(0.5) H14C(0.5) Br7(0.5) H23A(0.5) H23B(0.5)
 H23C(0.5) C25(0.5) H25A(0.5) H25B(0.5) H25C(0.5) C24(0.5) H24A(0.5) H24B(0.5)
 H24C(0.5) C26(0.5) H26A(0.5) H26B(0.5) H26C(0.5)
6.a Aromatic/amide H refined with riding coordinates:
 C2(H2A), C6(H6), C7(H7), C8(H8), C9(H9), C10(H10), C12(H12), C16(H16),
 C17(H17), C18(H18)
6.b Idealised Me refined as rotating group:
 C4(H4A,H4B,H4C), C14(H14A,H14B,H14C), C19(H19A,H19B,H19C), C20(H20A,H20B,
 H20C), C21(H21A,H21B,H21C), C22(H22A,H22B,H22C), C23(H23A,H23B,H23C), C25(H25A,
 H25B,H25C), C24(H24A,H24B,H24C), C26(H26A,H26B,H26C)
6.c Idealised tetrahedral OH refined as rotating group:
 O1(H1), O2(H2)
;
_olex2_exptl_crystal_mounting_method
'Suitable crystals were selected and mounted on nylon loops (Hampton, California) or MiTeGen micromounts (Ithaca, New York) with Paratone-N oil on a Bruker APEX-II CCD diffractometer. The crystal was kept at 100.00 K during data collection.'
_olex2_submission_special_instructions 'No special instructions were received'

loop_
_space_group_symop_operation_xyz
'x, y, z'
'-x+1/2, -y, z+1/2'
'x+1/2, -y+1/2, -z+1/2'
'-x, y+1/2, -z'
'-x, -y, -z'
'x-1/2, y, -z-1/2'
'-x-1/2, y-1/2, z-1/2'
'x, -y-1/2, z'

loop_
_atom_site_label
_atom_site_type_symbol
_atom_site_fract_x
_atom_site_fract_y
_atom_site_fract_z
_atom_site_U_iso_or_equiv
_atom_site_adp_type
_atom_site_occupancy
_atom_site_site_symmetry_order
_atom_site_calc_flag
_atom_site_refinement_flags_posn
_atom_site_refinement_flags_adp
_atom_site_refinement_flags_occupancy
_atom_site_disorder_assembly
_atom_site_disorder_group
Te1 Te 0.64601(2) 0.41919(2) 0.84479(2) 0.01268(3) Uani 1 1 d . . . . .
Br1 Br 0.65484(2) 0.51860(2) 0.85829(2) 0.01944(4) Uani 1 1 d . . . . .
Br2 Br 0.80689(2) 0.40253(2) 0.90263(2) 0.02270(5) Uani 1 1 d . . . . .
Br3 Br 0.61025(2) 0.32177(2) 0.84600(2) 0.02614(5) Uani 1 1 d . . . . .
O1 O 0.44687(12) 0.42822(8) 0.74997(11) 0.0278(4) Uani 1 1 d . . . . .
H1 H 0.483254 0.426901 0.710332 0.042 Uiso 1 1 calc R U . . .
N1 N 0.49303(13) 0.42781(8) 0.82321(11) 0.0192(3) Uani 1 1 d . . . . .
C1 C 0.58648(14) 0.42168(8) 0.96651(12) 0.0144(3) Uani 1 1 d . . . . .
C2 C 0.49687(14) 0.42473(8) 0.96595(13) 0.0166(4) Uani 1 1 d . . . . .
H2A H 0.465863 0.425777 1.017299 0.020 Uiso 1 1 calc R U . . .
C3 C 0.44507(15) 0.42650(8) 0.88927(14) 0.0180(4) Uani 1 1 d . . . . .
C4 C 0.34571(16) 0.42563(10) 0.88659(17) 0.0254(5) Uani 1 1 d . . . . .
H4A H 0.325601 0.396120 0.855907 0.038 Uiso 1 1 calc R U . . .
H4B H 0.323822 0.455823 0.858934 0.038 Uiso 1 1 calc R U . . .
H4C H 0.322048 0.424367 0.943160 0.038 Uiso 1 1 calc R U . . .
C5 C 0.64055(14) 0.41655(8) 1.04209(12) 0.0150(3) Uani 1 1 d . . . . .
C6 C 0.70356(15) 0.45241(8) 1.06557(13) 0.0180(4) Uani 1 1 d . . . . .
H6 H 0.713880 0.480628 1.031237 0.022 Uiso 1 1 calc R U . . .
C7 C 0.75134(16) 0.44698(9) 1.13909(13) 0.0206(4) Uani 1 1 d . . . . .
H7 H 0.792054 0.472225 1.156199 0.025 Uiso 1 1 calc R U . . .
C8 C 0.73942(17) 0.40472(9) 1.18723(14) 0.0226(4) Uani 1 1 d . . . . .
H8 H 0.773769 0.400424 1.236250 0.027 Uiso 1 1 calc R U . . .
C9 C 0.67748(18) 0.36858(9) 1.16418(14) 0.0244(5) Uani 1 1 d . . . . .
H9 H 0.669569 0.339592 1.197255 0.029 Uiso 1 1 calc R U . . .
C10 C 0.62689(16) 0.37502(8) 1.09223(13) 0.0195(4) Uani 1 1 d . . . . .
H10 H 0.582960 0.350931 1.077447 0.023 Uiso 1 1 calc R U . . .
Te2 Te 0.13409(2) 0.750000 0.64724(2) 0.01437(4) Uani 1 2 d S T P . .
Br4 Br 0.12586(2) 0.65079(2) 0.63401(2) 0.02334(5) Uani 1 1 d . . . . .
Br5 Br 0.30185(2) 0.750000 0.60818(2) 0.02342(7) Uani 1 2 d S T P . .
O2 O -0.08312(17) 0.750000 0.71675(14) 0.0244(5) Uani 1 2 d S T P . .
H2 H -0.052974 0.746425 0.760288 0.037 Uiso 0.5 1 calc R U P A -1
N2 N -0.02678(18) 0.750000 0.64969(15) 0.0179(5) Uani 1 2 d S T P . .
C11 C 0.0905(2) 0.750000 0.52020(16) 0.0138(5) Uani 1 2 d S T P . .
C12 C 0.0017(2) 0.750000 0.50942(17) 0.0157(5) Uani 1 2 d S T P . .
H12 H -0.020774 0.750000 0.454373 0.019 Uiso 1 2 calc R U P . .
C13 C -0.0630(2) 0.750000 0.57758(18) 0.0157(5) Uani 1 2 d S T P . .
C14 C -0.1615(2) 0.750000 0.5597(2) 0.0217(6) Uani 1 2 d S T P . .
H14A H -0.194761 0.755300 0.611311 0.033 Uiso 0.5 1 calc R U P B -1
H14B H -0.178671 0.717835 0.535572 0.033 Uiso 0.5 1 calc R U P B -1
H14C H -0.175496 0.776865 0.520629 0.033 Uiso 0.5 1 calc R U P B -1
C15 C 0.1570(2) 0.750000 0.45253(17) 0.0164(5) Uani 1 2 d S T P . .
C16 C 0.1896(2) 0.79423(10) 0.42118(19) 0.0403(8) Uani 1 1 d . . . . .
H16 H 0.170251 0.825060 0.444102 0.048 Uiso 1 1 calc R U . . .
C17 C 0.2509(2) 0.79402(11) 0.3559(2) 0.0413(8) Uani 1 1 d . . . . .
H17 H 0.273835 0.824672 0.335223 0.050 Uiso 1 1 calc R U . . .
C18 C 0.2782(3) 0.750000 0.3217(2) 0.0281(7) Uani 1 2 d S T P . .
H18 H 0.315916 0.750000 0.274366 0.034 Uiso 1 2 calc R U P . .
Br6 Br 0.60817(2) 0.42815(2) 0.63146(2) 0.02616(5) Uani 1 1 d . . . . .
Br7 Br 0.06143(4) 0.75968(12) 0.85469(3) 0.0666(8) Uani 0.5 1 d . . P . .
N3 N 0.54216(14) 0.42179(8) 0.38149(12) 0.0233(4) Uani 1 1 d . . . . .
C19 C 0.6059(2) 0.37962(12) 0.39173(19) 0.0387(7) Uani 1 1 d . . . . .
H19A H 0.657928 0.384781 0.355698 0.058 Uiso 1 1 calc R U . . .
H19B H 0.576064 0.348297 0.376713 0.058 Uiso 1 1 calc R U . . .
H19C H 0.625666 0.377953 0.449523 0.058 Uiso 1 1 calc R U . . .
C20 C 0.5887(2) 0.46950(11) 0.40228(19) 0.0367(6) Uani 1 1 d . . . . .
H20A H 0.546318 0.497320 0.397263 0.055 Uiso 1 1 calc R U . . .
H20B H 0.638844 0.474640 0.364056 0.055 Uiso 1 1 calc R U . . .
H20C H 0.611315 0.467888 0.459174 0.055 Uiso 1 1 calc R U . . .
C21 C 0.5083(2) 0.42429(15) 0.29463(17) 0.0460(9) Uani 1 1 d . . . . .
H21A H 0.466602 0.452360 0.289203 0.069 Uiso 1 1 calc R U . . .
H21B H 0.477278 0.393125 0.280953 0.069 Uiso 1 1 calc R U . . .
H21C H 0.558903 0.429037 0.256691 0.069 Uiso 1 1 calc R U . . .
C22 C 0.46477(18) 0.41511(14) 0.43912(17) 0.0389(7) Uani 1 1 d . . . . .
H22A H 0.486759 0.413477 0.496234 0.058 Uiso 1 1 calc R U . . .
H22B H 0.433215 0.384083 0.425545 0.058 Uiso 1 1 calc R U . . .
H22C H 0.423557 0.443393 0.433383 0.058 Uiso 1 1 calc R U . . .
N4 N 0.55949(17) 0.750000 0.38318(19) 0.0301(7) Uani 1 2 d DS T P . .
C23 C 0.6515(2) 0.750000 0.4190(3) 0.0343(9) Uani 1 2 d DS T P D .
H23A H 0.688197 0.724886 0.390762 0.051 Uiso 0.5 1 calc R U P C -1
H23B H 0.648256 0.742083 0.478198 0.051 Uiso 0.5 1 calc R U P C -1
H23C H 0.678623 0.783031 0.411720 0.051 Uiso 0.5 1 calc R U P C -1
C25 C 0.5128(7) 0.7978(2) 0.4020(8) 0.0543(18) Uani 0.5 1 d D . P D -2
H25A H 0.544660 0.825435 0.375343 0.081 Uiso 0.5 1 calc R U P D -2
H25B H 0.511768 0.803051 0.462049 0.081 Uiso 0.5 1 calc R U P D -2
H25C H 0.451187 0.796300 0.381031 0.081 Uiso 0.5 1 calc R U P D -2
C24 C 0.5644(5) 0.7368(7) 0.2937(3) 0.084(7) Uani 0.5 1 d D . P D -1
H24A H 0.599648 0.762082 0.264276 0.126 Uiso 0.5 1 calc R U P D -1
H24B H 0.503760 0.735536 0.270525 0.126 Uiso 0.5 1 calc R U P D -1
H24C H 0.593155 0.704117 0.287492 0.126 Uiso 0.5 1 calc R U P D -1
C26 C 0.5073(7) 0.7092(2) 0.4232(8) 0.0543(18) Uani 0.5 1 d D . P D -1
H26A H 0.538214 0.677347 0.414786 0.081 Uiso 0.5 1 calc R U P D -1
H26B H 0.447358 0.707598 0.398621 0.081 Uiso 0.5 1 calc R U P D -1
H26C H 0.502119 0.715923 0.482710 0.081 Uiso 0.5 1 calc R U P D -1

loop_
_atom_site_aniso_label
_atom_site_aniso_U_11
_atom_site_aniso_U_22
_atom_site_aniso_U_33
_atom_site_aniso_U_23
_atom_site_aniso_U_13
_atom_site_aniso_U_12
Te1 0.01448(5) 0.01375(5) 0.00980(5) 0.00053(4) 0.00056(4) 0.00047(4)
Br1 0.02580(11) 0.01435(9) 0.01817(9) 0.00279(7) 0.00081(8) 0.00052(8)
Br2 0.01631(9) 0.03327(12) 0.01853(10) 0.00209(9) 0.00003(7) 0.00528(9)
Br3 0.04006(14) 0.01478(10) 0.02358(10) -0.00266(8) 0.00980(10) -0.00359(9)
O1 0.0222(8) 0.0454(11) 0.0158(7) 0.0006(7) -0.0072(6) -0.0002(8)
N1 0.0175(8) 0.0248(9) 0.0153(7) -0.0013(7) -0.0047(6) 0.0005(7)
C1 0.0170(8) 0.0138(9) 0.0126(7) 0.0000(6) 0.0019(6) -0.0014(7)
C2 0.0174(9) 0.0179(9) 0.0145(8) -0.0004(7) 0.0023(7) 0.0003(7)
C3 0.0160(9) 0.0165(9) 0.0214(9) -0.0005(7) -0.0014(7) 0.0001(7)
C4 0.0147(9) 0.0269(12) 0.0347(13) 0.0012(10) -0.0011(9) 0.0007(8)
C5 0.0172(9) 0.0172(9) 0.0106(7) -0.0018(6) 0.0005(6) 0.0003(7)
C6 0.0212(10) 0.0181(9) 0.0146(8) -0.0001(7) 0.0004(7) -0.0032(8)
C7 0.0209(10) 0.0230(11) 0.0179(9) -0.0034(8) -0.0026(7) -0.0017(8)
C8 0.0271(11) 0.0262(11) 0.0146(9) -0.0015(8) -0.0051(8) 0.0043(9)
C9 0.0366(13) 0.0217(11) 0.0151(9) 0.0028(8) -0.0030(9) 0.0018(9)
C10 0.0278(11) 0.0158(9) 0.0148(8) -0.0002(7) 0.0008(7) -0.0019(8)
Te2 0.01635(8) 0.01568(8) 0.01109(7) 0.000 -0.00390(6) 0.000
Br4 0.02780(11) 0.01499(10) 0.02724(11) 0.00579(8) -0.00666(9) -0.00034(8)
Br5 0.01763(14) 0.02654(16) 0.02608(15) 0.000 -0.00481(11) 0.000
O2 0.0235(12) 0.0357(14) 0.0139(9) 0.000 0.0040(8) 0.000
N2 0.0206(12) 0.0194(12) 0.0137(10) 0.000 0.0019(9) 0.000
C11 0.0184(12) 0.0115(11) 0.0115(10) 0.000 -0.0025(9) 0.000
C12 0.0205(13) 0.0129(12) 0.0136(11) 0.000 -0.0029(9) 0.000
C13 0.0160(12) 0.0154(13) 0.0157(11) 0.000 -0.0006(9) 0.000
C14 0.0173(13) 0.0250(16) 0.0228(14) 0.000 -0.0032(11) 0.000
C15 0.0199(13) 0.0160(12) 0.0133(11) 0.000 -0.0010(10) 0.000
C16 0.063(2) 0.0174(12) 0.0410(15) 0.0027(10) 0.0302(15) 0.0029(12)
C17 0.059(2) 0.0226(13) 0.0422(16) 0.0043(11) 0.0294(15) -0.0018(13)
C18 0.0322(18) 0.0268(17) 0.0253(16) 0.000 0.0132(14) 0.000
Br6 0.02181(11) 0.04070(14) 0.01596(9) 0.00028(9) -0.00263(8) -0.00024(10)
Br7 0.0390(3) 0.143(3) 0.01738(19) -0.0178(6) -0.00583(19) 0.0275(8)
N3 0.0203(9) 0.0342(11) 0.0155(8) -0.0005(7) -0.0007(7) 0.0051(8)
C19 0.0485(18) 0.0366(16) 0.0310(13) -0.0004(12) 0.0013(12) 0.0167(14)
C20 0.0392(16) 0.0333(15) 0.0376(15) 0.0082(12) -0.0055(12) -0.0003(12)
C21 0.0406(17) 0.080(3) 0.0169(11) -0.0036(13) -0.0062(11) 0.0105(17)
C22 0.0199(12) 0.073(2) 0.0238(12) 0.0015(13) 0.0004(9) -0.0059(13)
N4 0.0224(14) 0.0376(18) 0.0303(15) 0.000 -0.0051(12) 0.000
C23 0.0198(16) 0.050(3) 0.0330(19) 0.000 -0.0047(14) 0.000
C25 0.034(2) 0.0215(19) 0.107(6) 0.007(3) -0.008(3) -0.001(2)
C24 0.061(4) 0.16(2) 0.031(3) -0.024(5) -0.012(3) 0.005(6)
C26 0.034(2) 0.0215(19) 0.107(6) 0.007(3) -0.008(3) -0.001(2)

loop_
_atom_type_symbol
_atom_type_description
_atom_type_scat_dispersion_real
_atom_type_scat_dispersion_imag
_atom_type_scat_source
C C 0.0033 0.0016 'International Tables Vol C Tables 4.2.6.8 and 6.1.1.4'
H H 0.0000 0.0000 'International Tables Vol C Tables 4.2.6.8 and 6.1.1.4'
Br Br -0.2901 2.4595 'International Tables Vol C Tables 4.2.6.8 and 6.1.1.4'
N N 0.0061 0.0033 'International Tables Vol C Tables 4.2.6.8 and 6.1.1.4'
O O 0.0106 0.0060 'International Tables Vol C Tables 4.2.6.8 and 6.1.1.4'
Te Te -0.5308 1.6751 'International Tables Vol C Tables 4.2.6.8 and 6.1.1.4'

loop_
_geom_angle_atom_site_label_1
_geom_angle_atom_site_label_2
_geom_angle_atom_site_label_3
_geom_angle
_geom_angle_site_symmetry_1
_geom_angle_site_symmetry_3
_geom_angle_publ_flag
Br2 Te1 Br1 95.493(9) . . ?
Br2 Te1 Br3 90.795(10) . . ?
Br3 Te1 Br1 169.911(9) . . ?
N1 Te1 Br1 87.79(5) . . ?
N1 Te1 Br2 166.87(5) . . ?
N1 Te1 Br3 84.36(5) . . ?
C1 Te1 Br1 85.14(5) . . ?
C1 Te1 Br2 93.30(6) . . ?
C1 Te1 Br3 86.63(5) . . ?
C1 Te1 N1 74.28(7) . . ?
N1 O1 H1 109.5 . . ?
O1 N1 Te1 128.72(14) . . ?
C3 N1 Te1 114.84(15) . . ?
C3 N1 O1 115.96(19) . . ?
C2 C1 Te1 113.98(15) . . ?
C2 C1 C5 123.99(19) . . ?
C5 C1 Te1 121.87(14) . . ?
C1 C2 H2A 118.8 . . ?
C1 C2 C3 122.40(19) . . ?
C3 C2 H2A 118.8 . . ?
N1 C3 C2 114.23(19) . . ?
N1 C3 C4 122.2(2) . . ?
C2 C3 C4 123.6(2) . . ?
C3 C4 H4A 109.5 . . ?
C3 C4 H4B 109.5 . . ?
C3 C4 H4C 109.5 . . ?
H4A C4 H4B 109.5 . . ?
H4A C4 H4C 109.5 . . ?
H4B C4 H4C 109.5 . . ?
C6 C5 C1 122.04(19) . . ?
C10 C5 C1 118.56(19) . . ?
C10 C5 C6 119.39(19) . . ?
C5 C6 H6 119.9 . . ?
C7 C6 C5 120.3(2) . . ?
C7 C6 H6 119.9 . . ?
C6 C7 H7 120.1 . . ?
C8 C7 C6 119.9(2) . . ?
C8 C7 H7 120.1 . . ?
C7 C8 H8 119.8 . . ?
C7 C8 C9 120.3(2) . . ?
C9 C8 H8 119.8 . . ?
C8 C9 H9 120.1 . . ?
C8 C9 C10 119.8(2) . . ?
C10 C9 H9 120.1 . . ?
C5 C10 C9 120.3(2) . . ?
C5 C10 H10 119.9 . . ?
C9 C10 H10 119.9 . . ?
Br4 Te2 Br4 169.407(13) . 8_575 ?
Br5 Te2 Br4 91.432(7) . . ?
Br5 Te2 Br4 91.432(7) . 8_575 ?
N2 Te2 Br4 87.442(9) . 8_575 ?
N2 Te2 Br4 87.441(9) . . ?
N2 Te2 Br5 166.79(6) . . ?
C11 Te2 Br4 84.825(7) . . ?
C11 Te2 Br4 84.825(6) . 8_575 ?
C11 Te2 Br5 93.43(8) . . ?
C11 Te2 N2 73.36(10) . . ?
N2 O2 H2 109.5 . . ?
O2 N2 Te2 128.74(19) . . ?
C13 N2 Te2 113.9(2) . . ?
C13 N2 O2 117.3(3) . . ?
C12 C11 Te2 115.1(2) . . ?
C12 C11 C15 124.7(3) . . ?
C15 C11 Te2 120.2(2) . . ?
C11 C12 H12 118.1 . . ?
C11 C12 C13 123.7(3) . . ?
C13 C12 H12 118.1 . . ?
N2 C13 C12 113.9(3) . . ?
N2 C13 C14 126.0(3) . . ?
C12 C13 C14 120.1(3) . . ?
C13 C14 H14A 109.5 . . ?
C13 C14 H14B 109.5 . . ?
C13 C14 H14C 109.5 . . ?
H14A C14 H14B 109.5 . . ?
H14A C14 H14C 109.5 . . ?
H14B C14 H14C 109.5 . . ?
C16 C15 C11 120.63(16) 8_575 . ?
C16 C15 C11 120.63(16) . . ?
C16 C15 C16 118.7(3) 8_575 . ?
C15 C16 H16 119.8 . . ?
C15 C16 C17 120.4(3) . . ?
C17 C16 H16 119.8 . . ?
C16 C17 H17 119.9 . . ?
C18 C17 C16 120.3(3) . . ?
C18 C17 H17 119.9 . . ?
C17 C18 C17 119.7(3) . 8_575 ?
C17 C18 H18 120.2 . . ?
C17 C18 H18 120.2 8_575 . ?
C19 N3 C20 109.2(2) . . ?
C19 N3 C21 110.8(2) . . ?
C19 N3 C22 109.5(2) . . ?
C20 N3 C22 108.7(2) . . ?
C21 N3 C20 109.3(2) . . ?
C21 N3 C22 109.3(2) . . ?
N3 C19 H19A 109.5 . . ?
N3 C19 H19B 109.5 . . ?
N3 C19 H19C 109.5 . . ?
H19A C19 H19B 109.5 . . ?
H19A C19 H19C 109.5 . . ?
H19B C19 H19C 109.5 . . ?
N3 C20 H20A 109.5 . . ?
N3 C20 H20B 109.5 . . ?
N3 C20 H20C 109.5 . . ?
H20A C20 H20B 109.5 . . ?
H20A C20 H20C 109.5 . . ?
H20B C20 H20C 109.5 . . ?
N3 C21 H21A 109.5 . . ?
N3 C21 H21B 109.5 . . ?
N3 C21 H21C 109.5 . . ?
H21A C21 H21B 109.5 . . ?
H21A C21 H21C 109.5 . . ?
H21B C21 H21C 109.5 . . ?
N3 C22 H22A 109.5 . . ?
N3 C22 H22B 109.5 . . ?
N3 C22 H22C 109.5 . . ?
H22A C22 H22B 109.5 . . ?
H22A C22 H22C 109.5 . . ?
H22B C22 H22C 109.5 . . ?
C25 N4 C23 110.6(6) . . ?
C24 N4 C23 109.4(4) . . ?
C26 N4 C23 108.2(6) . . ?
C26 N4 C24 105.9(8) . . ?
N4 C23 H23A 109.5 . . ?
N4 C23 H23B 109.5 . . ?
N4 C23 H23C 109.5 . . ?
H23A C23 H23B 109.5 . . ?
H23A C23 H23C 109.5 . . ?
H23B C23 H23C 109.5 . . ?
N4 C25 H25A 109.5 . . ?
N4 C25 H25B 109.5 . . ?
N4 C25 H25C 109.5 . . ?
H25A C25 H25B 109.5 . . ?
H25A C25 H25C 109.5 . . ?
H25B C25 H25C 109.5 . . ?
N4 C24 H24A 109.5 . . ?
N4 C24 H24B 109.5 . . ?
N4 C24 H24C 109.5 . . ?
H24A C24 H24B 109.5 . . ?
H24A C24 H24C 109.5 . . ?
H24B C24 H24C 109.5 . . ?
N4 C26 H26A 109.5 . . ?
N4 C26 H26B 109.5 . . ?
N4 C26 H26C 109.5 . . ?
H26A C26 H26B 109.5 . . ?
H26A C26 H26C 109.5 . . ?
H26B C26 H26C 109.5 . . ?

loop_
_geom_bond_atom_site_label_1
_geom_bond_atom_site_label_2
_geom_bond_distance
_geom_bond_site_symmetry_2
_geom_bond_publ_flag
Te1 Br1 2.6753(3) . ?
Te1 Br2 2.6132(3) . ?
Te1 Br3 2.6638(3) . ?
Te1 N1 2.3197(19) . ?
Te1 C1 2.1579(19) . ?
O1 H1 0.8400 . ?
O1 N1 1.369(2) . ?
N1 C3 1.285(3) . ?
C1 C2 1.339(3) . ?
C1 C5 1.470(3) . ?
C2 H2A 0.9500 . ?
C2 C3 1.460(3) . ?
C3 C4 1.483(3) . ?
C4 H4A 0.9800 . ?
C4 H4B 0.9800 . ?
C4 H4C 0.9800 . ?
C5 C6 1.396(3) . ?
C5 C10 1.391(3) . ?
C6 H6 0.9500 . ?
C6 C7 1.392(3) . ?
C7 H7 0.9500 . ?
C7 C8 1.385(3) . ?
C8 H8 0.9500 . ?
C8 C9 1.389(4) . ?
C9 H9 0.9500 . ?
C9 C10 1.396(3) . ?
C10 H10 0.9500 . ?
Te2 Br4 2.6692(2) . ?
Te2 Br4 2.6692(3) 8_575 ?
Te2 Br5 2.5804(4) . ?
Te2 N2 2.400(3) . ?
Te2 C11 2.152(3) . ?
O2 H2 0.8400 . ?
O2 N2 1.371(3) . ?
N2 C13 1.284(4) . ?
C11 C12 1.336(4) . ?
C11 C15 1.476(4) . ?
C12 H12 0.9500 . ?
C12 C13 1.464(4) . ?
C13 C14 1.497(4) . ?
C14 H14A 0.9800 . ?
C14 H14B 0.9800 . ?
C14 H14C 0.9800 . ?
C15 C16 1.377(3) . ?
C15 C16 1.377(3) 8_575 ?
C16 H16 0.9500 . ?
C16 C17 1.395(4) . ?
C17 H17 0.9500 . ?
C17 C18 1.364(3) . ?
C18 H18 0.9500 . ?
Br7 Br7 0.519(6) 8_575 ?
N3 C19 1.485(4) . ?
N3 C20 1.493(4) . ?
N3 C21 1.492(3) . ?
N3 C22 1.493(3) . ?
C19 H19A 0.9800 . ?
C19 H19B 0.9800 . ?
C19 H19C 0.9800 . ?
C20 H20A 0.9800 . ?
C20 H20B 0.9800 . ?
C20 H20C 0.9800 . ?
C21 H21A 0.9800 . ?
C21 H21B 0.9800 . ?
C21 H21C 0.9800 . ?
C22 H22A 0.9800 . ?
C22 H22B 0.9800 . ?
C22 H22C 0.9800 . ?
N4 C23 1.490(3) . ?
N4 C25 1.488(3) . ?
N4 C24 1.489(3) . ?
N4 C26 1.489(3) . ?
C23 H23A 0.9800 . ?
C23 H23B 0.9800 . ?
C23 H23C 0.9800 . ?
C25 H25A 0.9800 . ?
C25 H25B 0.9800 . ?
C25 H25C 0.9800 . ?
C24 H24A 0.9800 . ?
C24 H24B 0.9800 . ?
C24 H24C 0.9800 . ?
C26 H26A 0.9800 . ?
C26 H26B 0.9800 . ?
C26 H26C 0.9800 . ?

loop_
_geom_torsion_atom_site_label_1
_geom_torsion_atom_site_label_2
_geom_torsion_atom_site_label_3
_geom_torsion_atom_site_label_4
_geom_torsion
_geom_torsion_site_symmetry_1
_geom_torsion_site_symmetry_2
_geom_torsion_site_symmetry_3
_geom_torsion_site_symmetry_4
_geom_torsion_publ_flag
Te1 N1 C3 C2 5.7(2) . . . . ?
Te1 N1 C3 C4 -172.89(17) . . . . ?
Te1 C1 C2 C3 -0.4(3) . . . . ?
Te1 C1 C5 C6 66.4(2) . . . . ?
Te1 C1 C5 C10 -114.83(19) . . . . ?
O1 N1 C3 C2 178.41(19) . . . . ?
O1 N1 C3 C4 -0.2(3) . . . . ?
C1 C2 C3 N1 -3.8(3) . . . . ?
C1 C2 C3 C4 174.7(2) . . . . ?
C1 C5 C6 C7 177.9(2) . . . . ?
C1 C5 C10 C9 179.4(2) . . . . ?
C2 C1 C5 C6 -118.5(2) . . . . ?
C2 C1 C5 C10 60.3(3) . . . . ?
C5 C1 C2 C3 -175.86(19) . . . . ?
C5 C6 C7 C8 3.0(3) . . . . ?
C6 C5 C10 C9 -1.7(3) . . . . ?
C6 C7 C8 C9 -2.5(4) . . . . ?
C7 C8 C9 C10 -0.2(4) . . . . ?
C8 C9 C10 C5 2.3(4) . . . . ?
C10 C5 C6 C7 -0.9(3) . . . . ?
Te2 N2 C13 C12 0.000(1) . . . . ?
Te2 N2 C13 C14 180.000(0) . . . . ?
Te2 C11 C12 C13 0.000(1) . . . . ?
Te2 C11 C15 C16 -89.0(3) . . . . ?
Te2 C11 C15 C16 89.0(3) . . . 8_575 ?
O2 N2 C13 C12 180.000(1) . . . . ?
O2 N2 C13 C14 0.000(1) . . . . ?
C11 C12 C13 N2 0.000(1) . . . . ?
C11 C12 C13 C14 180.000(1) . . . . ?
C11 C15 C16 C17 -178.5(3) . . . . ?
C12 C11 C15 C16 91.0(3) . . . . ?
C12 C11 C15 C16 -91.0(3) . . . 8_575 ?
C15 C11 C12 C13 180.000(1) . . . . ?
C15 C16 C17 C18 1.0(6) . . . . ?
C16 C15 C16 C17 3.3(7) 8_575 . . . ?
C16 C17 C18 C17 -5.3(7) . . . 8_575 ?
